data_4081935
loop_
_publ_author_name
'Kluge, Tim'
'Bette, Martin'
'R\"uffer, Tobias'
'Bruhn, Clemens'
'Wagner, Christoph'
'Str\"ohl, Dieter'
'Schmidt, J\"urgen'
'Steinborn, Dirk'

_publ_section_title
;
 Activation of Acetyl Ligands through Hydrogen Bonds: A New Way to
 Platinum(II) Complexes Bearing Protonated Iminoacetyl Ligands
;
_journal_issue 23
_journal_name_full Organometallics
_journal_page_first 7090
_journal_paper_doi 10.1021/om400812w
_journal_volume 32
_journal_year 2013
_chemical_formula_moiety 'C17 H19 N3 O2 Pt'
_chemical_formula_sum 'C17 H19 N3 O2 Pt'
_chemical_formula_weight 492.44
_chemical_name_systematic
; 
 ? 
;
_space_group_IT_number 14
_symmetry_cell_setting monoclinic
_symmetry_space_group_name_Hall '-P 2ybc'
_symmetry_space_group_name_H-M 'P 1 21/c 1'
_atom_sites_solution_hydrogens geom
_atom_sites_solution_primary direct
_atom_sites_solution_secondary difmap
_audit_creation_method SHELXL-97
_cell_angle_alpha 90.00
_cell_angle_beta 109.275(6)
_cell_angle_gamma 90.00
_cell_formula_units_Z 4
_cell_length_a 13.0914(11)
_cell_length_b 15.0935(8)
_cell_length_c 9.0016(7)
_cell_measurement_reflns_used 14070
_cell_measurement_temperature 153(2)
_cell_measurement_theta_max 25.63
_cell_measurement_theta_min 1.65
_cell_volume 1679.0(2)
_computing_structure_refinement 'SHELXL-97 (Sheldrick, 1997)'
_computing_structure_solution 'SHELXS-97 (Sheldrick, 1990)'
_diffrn_ambient_temperature 153(2)
_diffrn_detector 'image plate (34 cm diameter)'
_diffrn_detector_area_resol_mean 6.67
_diffrn_detector_type STOE
_diffrn_measured_fraction_theta_full 0.996
_diffrn_measured_fraction_theta_max 0.996
_diffrn_measurement_details ' 190 frames, detector distance = 135 mm'
_diffrn_measurement_device '2-circle goniometer'
_diffrn_measurement_device_type 'STOE IPDS 2'
_diffrn_measurement_method 'rotation method'
_diffrn_radiation_collimation '0.5 mm diameter, multiple pinhole'
_diffrn_radiation_monochromator 'plane graphite'
_diffrn_radiation_polarisn_norm 0
_diffrn_radiation_type 'Mo K\a'
_diffrn_radiation_wavelength 0.71073
_diffrn_reflns_av_R_equivalents 0.0480
_diffrn_reflns_av_sigmaI/netI 0.0344
_diffrn_reflns_limit_h_max 15
_diffrn_reflns_limit_h_min -15
_diffrn_reflns_limit_k_max 17
_diffrn_reflns_limit_k_min -18
_diffrn_reflns_limit_l_max 10
_diffrn_reflns_limit_l_min -9
_diffrn_reflns_number 11186
_diffrn_reflns_theta_full 25.13
_diffrn_reflns_theta_max 25.13
_diffrn_reflns_theta_min 1.65
_diffrn_source 'sealed X-ray tube, 12 x 0.4 mm long-fine focus'
_diffrn_source_current 32
_diffrn_source_power 1.60
_diffrn_source_voltage 50
_diffrn_standards_decay_% none
_exptl_absorpt_coefficient_mu 8.370
_exptl_absorpt_correction_T_max 0.7592
_exptl_absorpt_correction_T_min 0.0760
_exptl_absorpt_correction_type integration
_exptl_absorpt_process_details 'X-red ver. 1.31 (Stoe & Cie. 2005)'
_exptl_crystal_colour yellow
_exptl_crystal_density_diffrn 1.948
_exptl_crystal_density_method 'not measured'
_exptl_crystal_description plate
_exptl_crystal_F_000 944
_exptl_crystal_size_max 0.53
_exptl_crystal_size_mid 0.19
_exptl_crystal_size_min 0.03
_refine_diff_density_max 1.123
_refine_diff_density_min -1.241
_refine_diff_density_rms 0.101
_refine_ls_extinction_method none
_refine_ls_goodness_of_fit_ref 0.962
_refine_ls_hydrogen_treatment mixed
_refine_ls_matrix_type full
_refine_ls_number_parameters 213
_refine_ls_number_reflns 2994
_refine_ls_number_restraints 0
_refine_ls_restrained_S_all 0.962
_refine_ls_R_factor_all 0.0258
_refine_ls_R_factor_gt 0.0205
_refine_ls_shift/su_max 0.001
_refine_ls_shift/su_mean 0.000
_refine_ls_structure_factor_coef Fsqd
_refine_ls_weighting_details 'calc w=1/[\s^2^(Fo^2^)+(0.0289P)^2^+0.0000P] where P=(Fo^2^+2Fc^2^)/3'
_refine_ls_weighting_scheme calc
_refine_ls_wR_factor_gt 0.0487
_refine_ls_wR_factor_ref 0.0495
_reflns_number_gt 2549
_reflns_number_total 2994
_reflns_threshold_expression >2sigma(I)
_cod_data_source_file om400812w_si_003.cif
_cod_data_source_block i0444
_cod_original_sg_symbol_H-M 'P 21/c'
_cod_database_code 4081935

loop_
_symmetry_equiv_pos_as_xyz
'x, y, z'
'-x, y+1/2, -z+1/2'
'-x, -y, -z'
'x, -y-1/2, z-1/2'

loop_
_atom_site_label
_atom_site_type_symbol
_atom_site_fract_x
_atom_site_fract_y
_atom_site_fract_z
_atom_site_U_iso_or_equiv
_atom_site_adp_type
_atom_site_occupancy
_atom_site_symmetry_multiplicity
_atom_site_calc_flag
_atom_site_refinement_flags
C1 C 0.1143(3) 0.4414(3) 0.4911(4) 0.0366(9) Uani 1 1 d .
H1 H 0.0714 0.4547 0.5552 0.044 Uiso 1 1 calc R
C2 C 0.2312(3) 0.4466(3) 0.5533(4) 0.0319(9) Uani 1 1 d .
C3 C 0.2874(3) 0.4692(3) 0.7088(4) 0.0372(9) Uani 1 1 d .
H3 H 0.2491 0.4859 0.7776 0.045 Uiso 1 1 calc R
C4 C 0.3986(3) 0.4672(3) 0.7624(4) 0.0389(9) Uani 1 1 d .
H4 H 0.4377 0.4809 0.8690 0.047 Uiso 1 1 calc R
C5 C 0.4534(3) 0.4449(3) 0.6592(4) 0.0372(9) Uani 1 1 d .
H5 H 0.5302 0.4427 0.6942 0.045 Uiso 1 1 calc R
C6 C 0.3944(3) 0.4259(3) 0.5056(4) 0.0327(8) Uani 1 1 d .
H6 H 0.4320 0.4122 0.4345 0.039 Uiso 1 1 calc R
C7 C 0.3039(4) 0.3741(3) 0.1401(5) 0.0351(9) Uani 1 1 d .
C8 C 0.3457(5) 0.2801(3) 0.1408(8) 0.0672(16) Uani 1 1 d .
H8A H 0.3903 0.2768 0.0724 0.081 Uiso 1 1 calc R
H8B H 0.2844 0.2393 0.1021 0.081 Uiso 1 1 calc R
H8C H 0.3894 0.2635 0.2483 0.081 Uiso 1 1 calc R
C9 C 0.0727(4) 0.3614(3) 0.0162(5) 0.0394(10) Uani 1 1 d .
C10 C 0.0955(4) 0.3436(4) -0.1335(5) 0.0588(14) Uani 1 1 d .
H10A H 0.0384 0.3700 -0.2221 0.071 Uiso 1 1 calc R
H10B H 0.0976 0.2795 -0.1495 0.071 Uiso 1 1 calc R
H10C H 0.1655 0.3696 -0.1270 0.071 Uiso 1 1 calc R
C11 C -0.1218(4) 0.3301(4) -0.1260(5) 0.0592(14) Uani 1 1 d .
H11A H -0.1004 0.2834 -0.1873 0.071 Uiso 1 1 calc R
H11B H -0.1470 0.3822 -0.1950 0.071 Uiso 1 1 calc R
C12 C -0.2113(3) 0.2966(3) -0.0712(4) 0.0411(10) Uani 1 1 d .
C13 C -0.2258(4) 0.2065(3) -0.0561(5) 0.0440(11) Uani 1 1 d .
H13 H -0.1795 0.1653 -0.0824 0.053 Uiso 1 1 calc R
C14 C -0.3074(4) 0.1763(3) -0.0029(5) 0.0459(10) Uani 1 1 d .
H14 H -0.3161 0.1145 0.0087 0.055 Uiso 1 1 calc R
C15 C -0.3761(4) 0.2351(3) 0.0335(5) 0.0458(11) Uani 1 1 d .
H15 H -0.4322 0.2138 0.0693 0.055 Uiso 1 1 calc R
C16 C -0.3632(4) 0.3247(4) 0.0178(6) 0.0529(12) Uani 1 1 d .
H16 H -0.4100 0.3655 0.0435 0.064 Uiso 1 1 calc R
C17 C -0.2816(4) 0.3553(3) -0.0355(5) 0.0525(12) Uani 1 1 d .
H17 H -0.2737 0.4171 -0.0478 0.063 Uiso 1 1 calc R
N1 N 0.0696(3) 0.4178(3) 0.3448(4) 0.0375(8) Uani 1 1 d .
N2 N 0.2854(3) 0.4260(2) 0.4516(3) 0.0291(7) Uani 1 1 d .
N3 N -0.0267(3) 0.3551(3) 0.0136(4) 0.0463(9) Uani 1 1 d .
H H -0.044(4) 0.371(3) 0.090(6) 0.056 Uiso 1 1 d .
O1 O -0.0372(2) 0.4093(3) 0.2865(3) 0.0529(9) Uani 1 1 d .
O2 O 0.3523(3) 0.4333(2) 0.0985(3) 0.0439(7) Uani 1 1 d .
Pt Pt 0.182587(12) 0.393656(10) 0.223937(15) 0.02963(7) Uani 1 1 d .

loop_
_atom_site_aniso_label
_atom_site_aniso_U_11
_atom_site_aniso_U_22
_atom_site_aniso_U_33
_atom_site_aniso_U_23
_atom_site_aniso_U_13
_atom_site_aniso_U_12
C1 0.034(2) 0.047(3) 0.030(2) -0.0020(18) 0.0128(17) 0.0055(19)
C2 0.038(2) 0.027(2) 0.0307(19) 0.0023(16) 0.0112(17) 0.0017(17)
C3 0.045(2) 0.039(2) 0.0272(18) -0.0037(18) 0.0114(17) -0.004(2)
C4 0.042(2) 0.039(2) 0.0284(19) -0.0028(18) 0.0019(17) -0.005(2)
C5 0.033(2) 0.035(2) 0.038(2) 0.0016(17) 0.0033(17) -0.0056(17)
C6 0.030(2) 0.031(2) 0.035(2) -0.0008(17) 0.0077(17) -0.0034(17)
C7 0.041(2) 0.033(2) 0.031(2) -0.0037(17) 0.0108(17) -0.0054(18)
C8 0.078(4) 0.041(3) 0.103(4) -0.010(3) 0.058(4) 0.001(3)
C9 0.049(3) 0.035(2) 0.034(2) -0.0008(18) 0.0139(19) -0.008(2)
C10 0.064(3) 0.080(4) 0.032(2) -0.015(2) 0.015(2) -0.028(3)
C11 0.052(3) 0.081(4) 0.034(2) 0.000(2) -0.0005(19) -0.024(3)
C12 0.036(2) 0.049(3) 0.0275(19) -0.0024(18) -0.0042(16) -0.008(2)
C13 0.040(2) 0.047(3) 0.038(2) -0.0051(19) 0.0029(19) 0.009(2)
C14 0.050(3) 0.035(2) 0.046(2) -0.003(2) 0.007(2) -0.002(2)
C15 0.035(2) 0.050(3) 0.045(2) -0.009(2) 0.0036(19) -0.004(2)
C16 0.045(3) 0.046(3) 0.058(3) -0.015(2) 0.004(2) 0.010(2)
C17 0.058(3) 0.033(3) 0.047(3) -0.002(2) -0.008(2) -0.002(2)
N1 0.0298(18) 0.050(2) 0.0318(18) -0.0016(15) 0.0094(15) 0.0003(16)
N2 0.0352(18) 0.0237(16) 0.0284(16) -0.0001(13) 0.0103(14) -0.0008(14)
N3 0.046(2) 0.059(3) 0.0297(17) -0.0033(18) 0.0071(16) -0.012(2)
O1 0.0280(15) 0.088(3) 0.0401(17) -0.0103(16) 0.0076(13) -0.0012(16)
O2 0.0505(19) 0.0410(18) 0.0440(16) -0.0002(14) 0.0204(14) -0.0069(15)
Pt 0.03352(9) 0.02907(10) 0.02546(9) -0.00226(6) 0.00860(6) -0.00292(7)

loop_
_atom_type_symbol
_atom_type_description
_atom_type_scat_dispersion_real
_atom_type_scat_dispersion_imag
_atom_type_scat_source
C C 0.0033 0.0016 'International Tables Vol C Tables 4.2.6.8 and 6.1.1.4'
H H 0.0000 0.0000 'International Tables Vol C Tables 4.2.6.8 and 6.1.1.4'
N N 0.0061 0.0033 'International Tables Vol C Tables 4.2.6.8 and 6.1.1.4'
O O 0.0106 0.0060 'International Tables Vol C Tables 4.2.6.8 and 6.1.1.4'
Pt Pt -1.7033 8.3905 'International Tables Vol C Tables 4.2.6.8 and 6.1.1.4'

loop_
_geom_angle_atom_site_label_1
_geom_angle_atom_site_label_2
_geom_angle_atom_site_label_3
_geom_angle
N1 C1 C2 118.1(3)
N1 C1 H1 121.0
C2 C1 H1 121.0
N2 C2 C3 120.7(4)
N2 C2 C1 116.4(3)
C3 C2 C1 122.8(3)
C4 C3 C2 119.6(4)
C4 C3 H3 120.2
C2 C3 H3 120.2
C3 C4 C5 119.5(3)
C3 C4 H4 120.3
C5 C4 H4 120.3
C6 C5 C4 118.7(4)
C6 C5 H5 120.6
C4 C5 H5 120.6
N2 C6 C5 122.7(4)
N2 C6 H6 118.6
C5 C6 H6 118.6
O2 C7 C8 117.5(4)
O2 C7 Pt 124.4(3)
C8 C7 Pt 117.9(3)
C7 C8 H8A 109.5
C7 C8 H8B 109.5
H8A C8 H8B 109.5
C7 C8 H8C 109.5
H8A C8 H8C 109.5
H8B C8 H8C 109.5
N3 C9 C10 117.9(4)
N3 C9 Pt 116.2(3)
C10 C9 Pt 126.0(3)
C9 C10 H10A 109.5
C9 C10 H10B 109.5
H10A C10 H10B 109.5
C9 C10 H10C 109.5
H10A C10 H10C 109.5
H10B C10 H10C 109.5
N3 C11 C12 109.4(3)
N3 C11 H11A 109.8
C12 C11 H11A 109.8
N3 C11 H11B 109.8
C12 C11 H11B 109.8
H11A C11 H11B 108.3
C13 C12 C17 118.7(4)
C13 C12 C11 120.5(5)
C17 C12 C11 120.7(5)
C14 C13 C12 120.1(4)
C14 C13 H13 119.9
C12 C13 H13 119.9
C15 C14 C13 120.7(5)
C15 C14 H14 119.7
C13 C14 H14 119.7
C16 C15 C14 119.8(5)
C16 C15 H15 120.1
C14 C15 H15 120.1
C15 C16 C17 119.8(5)
C15 C16 H16 120.1
C17 C16 H16 120.1
C16 C17 C12 120.8(5)
C16 C17 H17 119.6
C12 C17 H17 119.6
C1 N1 O1 119.3(3)
C1 N1 Pt 114.0(3)
O1 N1 Pt 126.7(2)
C6 N2 C2 118.8(3)
C6 N2 Pt 127.8(2)
C2 N2 Pt 113.4(3)
C9 N3 C11 125.8(4)
C9 N3 H 120(4)
C11 N3 H 113(4)
C7 Pt C9 91.55(17)
C7 Pt N2 93.98(14)
C9 Pt N2 174.28(14)
C7 Pt N1 171.99(14)
C9 Pt N1 96.43(15)
N2 Pt N1 78.02(13)

loop_
_geom_bond_atom_site_label_1
_geom_bond_atom_site_label_2
_geom_bond_distance
C1 N1 1.301(5)
C1 C2 1.448(5)
C1 H1 0.9500
C2 N2 1.367(5)
C2 C3 1.392(5)
C3 C4 1.375(6)
C3 H3 0.9500
C4 C5 1.390(6)
C4 H4 0.9500
C5 C6 1.373(5)
C5 H5 0.9500
C6 N2 1.346(5)
C6 H6 0.9500
C7 O2 1.223(5)
C7 C8 1.520(6)
C7 Pt 1.992(4)
C8 H8A 0.9800
C8 H8B 0.9800
C8 H8C 0.9800
C9 N3 1.298(6)
C9 C10 1.498(6)
C9 Pt 2.007(4)
C10 H10A 0.9800
C10 H10B 0.9800
C10 H10C 0.9800
C11 N3 1.496(5)
C11 C12 1.501(6)
C11 H11A 0.9900
C11 H11B 0.9900
C12 C13 1.387(6)
C12 C17 1.389(7)
C13 C14 1.385(6)
C13 H13 0.9500
C14 C15 1.377(6)
C14 H14 0.9500
C15 C16 1.376(7)
C15 H15 0.9500
C16 C17 1.386(7)
C16 H16 0.9500
C17 H17 0.9500
N1 O1 1.328(4)
N1 Pt 2.137(3)
N2 Pt 2.105(3)
N3 H 0.83(5)

loop_
_geom_torsion_atom_site_label_1
_geom_torsion_atom_site_label_2
_geom_torsion_atom_site_label_3
_geom_torsion_atom_site_label_4
_geom_torsion
N1 C1 C2 N2 0.0(6)
N1 C1 C2 C3 -178.6(4)
N2 C2 C3 C4 -2.7(6)
C1 C2 C3 C4 175.8(4)
C2 C3 C4 C5 1.7(6)
C3 C4 C5 C6 0.4(6)
C4 C5 C6 N2 -1.7(6)
N3 C11 C12 C13 -97.1(5)
N3 C11 C12 C17 83.3(6)
C17 C12 C13 C14 -1.5(6)
C11 C12 C13 C14 178.9(4)
C12 C13 C14 C15 1.0(6)
C13 C14 C15 C16 -0.4(7)
C14 C15 C16 C17 0.5(7)
C15 C16 C17 C12 -1.0(7)
C13 C12 C17 C16 1.5(6)
C11 C12 C17 C16 -178.9(4)
C2 C1 N1 O1 177.5(4)
C2 C1 N1 Pt -1.1(5)
C5 C6 N2 C2 0.7(6)
C5 C6 N2 Pt -177.2(3)
C3 C2 N2 C6 1.5(6)
C1 C2 N2 C6 -177.0(4)
C3 C2 N2 Pt 179.7(3)
C1 C2 N2 Pt 1.2(4)
C10 C9 N3 C11 0.9(8)
Pt C9 N3 C11 -178.6(4)
C12 C11 N3 C9 158.6(5)
O2 C7 Pt C9 101.2(4)
C8 C7 Pt C9 -84.2(4)
O2 C7 Pt N2 -80.2(4)
C8 C7 Pt N2 94.3(4)
N3 C9 Pt C7 173.0(4)
C10 C9 Pt C7 -6.4(4)
N3 C9 Pt N1 -6.4(4)
C10 C9 Pt N1 174.2(4)
C6 N2 Pt C7 -2.9(4)
C2 N2 Pt C7 179.1(3)
C6 N2 Pt N1 176.7(4)
C2 N2 Pt N1 -1.3(3)
C1 N1 Pt C9 179.9(3)
O1 N1 Pt C9 1.4(4)
C1 N1 Pt N2 1.3(3)
O1 N1 Pt N2 -177.2(4)
